data_1502456
loop_
_publ_author_name
'Zhu, Shujie'
'Dong, Jia'
'Fu, Shaomin'
'Jiang, Huanfeng'
'Zeng, Wei'

_publ_section_title
;
 Cu(II)-catalyzed intermolecular amidation of C-acylimine: a convenient
 access to gem-diamino acid derivatives.
;
_journal_issue 18
_journal_name_full 'Organic letters'
_journal_page_first 4914
_journal_page_last 4917
_journal_paper_doi 10.1021/ol2019955
_journal_volume 13
_journal_year 2011
_chemical_formula_sum 'C19 H22 N2 O5'
_chemical_formula_weight 358.39
_chemical_name_systematic
; 
 ? 
;
_space_group_IT_number 14
_symmetry_cell_setting monoclinic
_symmetry_space_group_name_Hall '-P 2yn'
_symmetry_space_group_name_H-M 'P 1 21/n 1'
_atom_sites_solution_hydrogens geom
_atom_sites_solution_primary direct
_atom_sites_solution_secondary difmap
_audit_creation_method SHELXL-97
_cell_angle_alpha 90.00
_cell_angle_beta 103.279(3)
_cell_angle_gamma 90.00
_cell_formula_units_Z 4
_cell_length_a 15.225(3)
_cell_length_b 5.1545(9)
_cell_length_c 24.691(5)
_cell_measurement_temperature 273(2)
_cell_measurement_theta_max 27.05
_cell_measurement_theta_min 1.69
_cell_volume 1885.9(6)
_computing_cell_refinement 'SMART (Bruker, 1998)'
_computing_data_collection 'SMART (Bruker, 1998)'
_computing_data_reduction 'SAIRT (Bruker, 1998)'
_computing_molecular_graphics 'ORTEP-II (Johnson, 1976)'
_computing_publication_material 'SHELXL-97 (Sheldrick, 1997)'
_computing_structure_refinement 'SHELXL-97 (Sheldrick, 1997)'
_computing_structure_solution 'SHELXS-97 (Sheldrick, 1990)'
_diffrn_ambient_temperature 273(2)
_diffrn_measured_fraction_theta_full 0.981
_diffrn_measured_fraction_theta_max 0.981
_diffrn_measurement_device_type 'Smart Apex Bruker CCD'
_diffrn_radiation_monochromator graphite
_diffrn_radiation_source 'fine-focus sealed tube'
_diffrn_radiation_type MoK\a
_diffrn_radiation_wavelength 0.71073
_diffrn_reflns_av_R_equivalents 0.0229
_diffrn_reflns_av_sigmaI/netI 0.0312
_diffrn_reflns_limit_h_max 19
_diffrn_reflns_limit_h_min -16
_diffrn_reflns_limit_k_max 6
_diffrn_reflns_limit_k_min -4
_diffrn_reflns_limit_l_max 31
_diffrn_reflns_limit_l_min -26
_diffrn_reflns_number 9086
_diffrn_reflns_theta_full 27.05
_diffrn_reflns_theta_max 27.05
_diffrn_reflns_theta_min 1.69
_exptl_absorpt_coefficient_mu 0.092
_exptl_absorpt_correction_T_max 0.9632
_exptl_absorpt_correction_T_min 0.9598
_exptl_absorpt_correction_type multi-scan
_exptl_absorpt_process_details 'SDABS (Sheldrick, 1996)'
_exptl_crystal_colour colreless
_exptl_crystal_density_diffrn 1.262
_exptl_crystal_density_method 'not measured'
_exptl_crystal_description Block
_exptl_crystal_F_000 760
_exptl_crystal_size_max 0.45
_exptl_crystal_size_mid 0.42
_exptl_crystal_size_min 0.41
_refine_diff_density_max 0.338
_refine_diff_density_min -0.255
_refine_diff_density_rms 0.044
_refine_ls_extinction_method none
_refine_ls_goodness_of_fit_ref 1.044
_refine_ls_hydrogen_treatment Const
_refine_ls_matrix_type full
_refine_ls_number_parameters 235
_refine_ls_number_reflns 4082
_refine_ls_number_restraints 0
_refine_ls_restrained_S_all 1.044
_refine_ls_R_factor_all 0.0750
_refine_ls_R_factor_gt 0.0487
_refine_ls_shift/su_max 0.000
_refine_ls_shift/su_mean 0.000
_refine_ls_structure_factor_coef Fsqd
_refine_ls_weighting_details 'calc w=1/[\s^2^(Fo^2^)+(0.0809P)^2^+0.3403P] where P=(Fo^2^+2Fc^2^)/3'
_refine_ls_weighting_scheme calc
_refine_ls_wR_factor_gt 0.1344
_refine_ls_wR_factor_ref 0.1518
_reflns_number_gt 2759
_reflns_number_total 4082
_reflns_threshold_expression >2sigma(I)
_cod_data_source_file ol2019955_si_002.cif
_cod_data_source_block sad
_cod_depositor_comments
;
The following automatic conversions were performed:

'_symmetry_cell_setting' value 'Monoclinic' changed to 'monoclinic'
according to /home/saulius/struct/CIF-dictionaries/cif_core.dic
dictionary named 'cif_core.dic' version 2.4.1 from 2010-06-29.

Automatic conversion script
Id: cif_fix_values 1715 2011-07-08 13:25:40Z adriana 
;
_cod_original_cell_volume 1885.8(6)
_cod_original_sg_symbol_H-M P2(1)/n
_cod_database_code 1502456

loop_
_symmetry_equiv_pos_as_xyz
'x, y, z'
'-x+1/2, y+1/2, -z+1/2'
'-x, -y, -z'
'x-1/2, -y-1/2, z-1/2'

loop_
_atom_site_label
_atom_site_type_symbol
_atom_site_fract_x
_atom_site_fract_y
_atom_site_fract_z
_atom_site_U_iso_or_equiv
_atom_site_adp_type
_atom_site_occupancy
_atom_site_symmetry_multiplicity
_atom_site_calc_flag
_atom_site_refinement_flags
O1 O 0.09952(9) 0.8694(3) -0.00134(5) 0.0517(4) Uani 1 1 d .
N2 N 0.06179(10) 0.5675(3) -0.12350(5) 0.0361(3) Uani 1 1 d .
H2A H 0.0675 0.7211 -0.1358 0.043 Uiso 1 1 calc R
O3 O 0.09179(9) 0.4446(2) -0.20296(5) 0.0449(3) Uani 1 1 d .
N1 N -0.04498(10) 0.6490(3) -0.06612(6) 0.0406(4) Uani 1 1 d .
H1A H -0.0460 0.7582 -0.0399 0.049 Uiso 1 1 calc R
O4 O 0.06779(9) 0.1371(2) -0.14263(5) 0.0486(4) Uani 1 1 d .
O2 O 0.19315(9) 0.5702(3) -0.02177(5) 0.0508(4) Uani 1 1 d .
C7 C 0.03977(11) 0.5399(3) -0.06941(6) 0.0352(4) Uani 1 1 d .
H7A H 0.0402 0.3553 -0.0598 0.042 Uiso 1 1 calc R
C8 C 0.07358(11) 0.3637(3) -0.15492(7) 0.0356(4) Uani 1 1 d .
C9 C -0.12640(11) 0.5880(3) -0.10315(7) 0.0350(4) Uani 1 1 d .
O5 O -0.37776(9) 0.4598(3) -0.21076(6) 0.0597(4) Uani 1 1 d .
C11 C 0.11265(12) 0.6799(3) -0.02622(7) 0.0375(4) Uani 1 1 d .
C12 C -0.22092(12) 0.3264(3) -0.17441(7) 0.0412(4) Uani 1 1 d .
H12A H -0.2272 0.1837 -0.1981 0.049 Uiso 1 1 calc R
C13 C -0.20107(13) 0.7479(3) -0.10440(7) 0.0418(4) Uani 1 1 d .
H13A H -0.1951 0.8902 -0.0807 0.050 Uiso 1 1 calc R
C14 C -0.29377(12) 0.4883(4) -0.17590(7) 0.0412(4) Uani 1 1 d .
C15 C -0.13838(12) 0.3745(3) -0.13791(7) 0.0389(4) Uani 1 1 d .
H15A H -0.0905 0.2613 -0.1369 0.047 Uiso 1 1 calc R
C16 C -0.28325(13) 0.6991(4) -0.13996(8) 0.0453(5) Uani 1 1 d .
H16A H -0.3320 0.8078 -0.1399 0.054 Uiso 1 1 calc R
C17 C 0.11811(14) 0.3649(4) -0.29295(8) 0.0495(5) Uani 1 1 d .
C18 C 0.26851(14) 0.7021(4) 0.01448(9) 0.0565(5) Uani 1 1 d .
H18A H 0.2613 0.7007 0.0525 0.068 Uiso 1 1 calc R
H18B H 0.2712 0.8811 0.0028 0.068 Uiso 1 1 calc R
C19 C 0.09199(18) 0.2442(4) -0.24418(9) 0.0623(6) Uani 1 1 d .
H19A H 0.0325 0.1671 -0.2555 0.075 Uiso 1 1 calc R
H19B H 0.1346 0.1089 -0.2286 0.075 Uiso 1 1 calc R
C20 C -0.38652(14) 0.2707(4) -0.25353(9) 0.0570(5) Uani 1 1 d .
H20A H -0.4477 0.2678 -0.2749 0.086 Uiso 1 1 calc R
H20B H -0.3709 0.1031 -0.2372 0.086 Uiso 1 1 calc R
H20C H -0.3469 0.3135 -0.2774 0.086 Uiso 1 1 calc R
C21 C 0.19192(16) 0.2774(5) -0.31068(10) 0.0702(7) Uani 1 1 d .
H21A H 0.2262 0.1431 -0.2913 0.084 Uiso 1 1 calc R
C22 C 0.1709(3) 0.5775(7) -0.38317(13) 0.1029(11) Uani 1 1 d .
H22A H 0.1885 0.6471 -0.4138 0.123 Uiso 1 1 calc R
C23 C 0.0980(3) 0.6793(7) -0.36681(13) 0.1088(12) Uani 1 1 d .
H23A H 0.0670 0.8201 -0.3856 0.131 Uiso 1 1 calc R
C24 C 0.2165(2) 0.3814(7) -0.35585(12) 0.0924(9) Uani 1 1 d .
H24A H 0.2658 0.3136 -0.3675 0.111 Uiso 1 1 calc R
C25 C 0.35288(17) 0.5632(7) 0.01096(12) 0.0940(10) Uani 1 1 d .
H25A H 0.4037 0.6471 0.0347 0.141 Uiso 1 1 calc R
H25B H 0.3596 0.5665 -0.0267 0.141 Uiso 1 1 calc R
H25C H 0.3496 0.3866 0.0227 0.141 Uiso 1 1 calc R
C26 C 0.0709(2) 0.5695(6) -0.32168(11) 0.0845(8) Uani 1 1 d .
H26A H 0.0205 0.6348 -0.3109 0.101 Uiso 1 1 calc R

loop_
_atom_site_aniso_label
_atom_site_aniso_U_11
_atom_site_aniso_U_22
_atom_site_aniso_U_33
_atom_site_aniso_U_23
_atom_site_aniso_U_13
_atom_site_aniso_U_12
O1 0.0513(8) 0.0500(8) 0.0494(8) -0.0192(6) 0.0024(6) 0.0000(6)
N2 0.0495(9) 0.0280(7) 0.0313(7) -0.0003(6) 0.0099(6) -0.0022(6)
O3 0.0622(9) 0.0396(7) 0.0376(6) -0.0055(5) 0.0212(6) -0.0046(6)
N1 0.0398(8) 0.0442(8) 0.0372(8) -0.0117(6) 0.0077(6) -0.0014(7)
O4 0.0664(9) 0.0316(7) 0.0531(8) -0.0010(6) 0.0246(7) 0.0010(6)
O2 0.0415(8) 0.0585(9) 0.0494(8) -0.0144(6) 0.0046(6) -0.0012(6)
C7 0.0418(10) 0.0322(8) 0.0312(8) -0.0017(7) 0.0073(7) -0.0035(7)
C8 0.0367(9) 0.0334(9) 0.0369(9) 0.0000(7) 0.0086(7) -0.0018(7)
C9 0.0409(10) 0.0329(8) 0.0314(8) 0.0001(7) 0.0091(7) -0.0046(7)
O5 0.0410(8) 0.0726(10) 0.0591(9) -0.0238(7) -0.0020(6) 0.0035(7)
C11 0.0425(10) 0.0385(9) 0.0309(8) -0.0007(7) 0.0073(7) -0.0034(7)
C12 0.0451(10) 0.0354(9) 0.0430(9) -0.0101(8) 0.0101(8) -0.0058(7)
C13 0.0495(11) 0.0369(9) 0.0384(9) -0.0094(7) 0.0092(8) 0.0003(8)
C14 0.0390(10) 0.0450(10) 0.0380(9) -0.0041(8) 0.0056(8) -0.0038(8)
C15 0.0384(10) 0.0343(9) 0.0444(10) -0.0037(7) 0.0098(8) -0.0007(7)
C16 0.0429(11) 0.0454(10) 0.0469(10) -0.0066(8) 0.0089(9) 0.0080(8)
C17 0.0546(12) 0.0570(12) 0.0391(10) -0.0113(9) 0.0152(9) -0.0031(9)
C18 0.0466(12) 0.0673(14) 0.0519(11) -0.0098(10) 0.0035(9) -0.0109(10)
C19 0.0909(17) 0.0509(12) 0.0544(12) -0.0156(10) 0.0357(12) -0.0098(11)
C20 0.0506(12) 0.0642(13) 0.0521(12) -0.0146(10) 0.0032(9) -0.0107(10)
C21 0.0628(15) 0.0935(18) 0.0584(14) 0.0050(12) 0.0223(12) 0.0169(13)
C22 0.134(3) 0.122(3) 0.0684(18) 0.0114(18) 0.0558(19) 0.010(2)
C23 0.152(3) 0.109(2) 0.0717(18) 0.0286(17) 0.038(2) 0.041(2)
C24 0.084(2) 0.124(3) 0.0840(19) 0.0084(19) 0.0502(16) 0.0127(19)
C25 0.0462(14) 0.134(3) 0.096(2) -0.0355(19) 0.0043(13) -0.0001(15)
C26 0.093(2) 0.098(2) 0.0705(16) 0.0067(15) 0.0340(15) 0.0309(16)

loop_
_atom_type_symbol
_atom_type_description
_atom_type_scat_dispersion_real
_atom_type_scat_dispersion_imag
_atom_type_scat_source
C C 0.0033 0.0016 'International Tables Vol C Tables 4.2.6.8 and 6.1.1.4'
H H 0.0000 0.0000 'International Tables Vol C Tables 4.2.6.8 and 6.1.1.4'
N N 0.0061 0.0033 'International Tables Vol C Tables 4.2.6.8 and 6.1.1.4'
O O 0.0106 0.0060 'International Tables Vol C Tables 4.2.6.8 and 6.1.1.4'

loop_
_geom_angle_atom_site_label_1
_geom_angle_atom_site_label_2
_geom_angle_atom_site_label_3
_geom_angle
C8 N2 C7 122.90(14)
C8 O3 C19 115.61(14)
C9 N1 C7 123.52(14)
C11 O2 C18 115.75(15)
N1 C7 N2 114.54(13)
N1 C7 C11 107.14(14)
N2 C7 C11 108.06(13)
O4 C8 N2 125.52(16)
O4 C8 O3 124.03(15)
N2 C8 O3 110.45(14)
C15 C9 N1 123.82(15)
C15 C9 C13 117.70(15)
N1 C9 C13 118.46(15)
C14 O5 C20 116.98(15)
O1 C11 O2 124.35(16)
O1 C11 C7 124.27(16)
O2 C11 C7 111.32(14)
C14 C12 C15 120.65(16)
C16 C13 C9 121.43(16)
O5 C14 C12 125.24(16)
O5 C14 C16 115.97(16)
C12 C14 C16 118.79(16)
C9 C15 C12 121.05(16)
C13 C16 C14 120.35(17)
C21 C17 C26 117.1(2)
C21 C17 C19 120.8(2)
C26 C17 C19 122.1(2)
O2 C18 C25 107.99(18)
O3 C19 C17 108.32(16)
C24 C21 C17 122.0(2)
C24 C22 C23 120.6(3)
C22 C23 C26 119.3(3)
C22 C24 C21 120.5(3)
C17 C26 C23 120.4(3)

loop_
_geom_bond_atom_site_label_1
_geom_bond_atom_site_label_2
_geom_bond_distance
O1 C11 1.195(2)
N2 C8 1.342(2)
N2 C7 1.457(2)
O3 C8 1.345(2)
O3 C19 1.450(2)
N1 C9 1.397(2)
N1 C7 1.427(2)
O4 C8 1.215(2)
O2 C11 1.331(2)
O2 C18 1.452(2)
C7 C11 1.531(2)
C9 C15 1.382(2)
C9 C13 1.399(2)
O5 C14 1.375(2)
O5 C20 1.421(2)
C12 C14 1.382(3)
C12 C15 1.390(2)
C13 C16 1.377(3)
C14 C16 1.388(3)
C17 C21 1.372(3)
C17 C26 1.378(3)
C17 C19 1.488(3)
C18 C25 1.490(3)
C21 C24 1.365(4)
C22 C24 1.320(4)
C22 C23 1.370(5)
C23 C26 1.395(4)

loop_
_geom_torsion_atom_site_label_1
_geom_torsion_atom_site_label_2
_geom_torsion_atom_site_label_3
_geom_torsion_atom_site_label_4
_geom_torsion
C9 N1 C7 N2 53.5(2)
C9 N1 C7 C11 173.33(14)
C8 N2 C7 N1 -118.00(17)
C8 N2 C7 C11 122.68(17)
C7 N2 C8 O4 -0.2(3)
C7 N2 C8 O3 179.00(14)
C19 O3 C8 O4 8.4(3)
C19 O3 C8 N2 -170.74(16)
C7 N1 C9 C15 16.4(3)
C7 N1 C9 C13 -165.27(16)
C18 O2 C11 O1 -2.5(3)
C18 O2 C11 C7 174.70(15)
N1 C7 C11 O1 -10.0(2)
N2 C7 C11 O1 113.86(19)
N1 C7 C11 O2 172.74(14)
N2 C7 C11 O2 -63.36(18)
C15 C9 C13 C16 -1.6(3)
N1 C9 C13 C16 179.89(16)
C20 O5 C14 C12 -9.1(3)
C20 O5 C14 C16 170.64(18)
C15 C12 C14 O5 179.22(17)
C15 C12 C14 C16 -0.5(3)
N1 C9 C15 C12 -179.14(16)
C13 C9 C15 C12 2.5(3)
C14 C12 C15 C9 -1.5(3)
C9 C13 C16 C14 -0.3(3)
O5 C14 C16 C13 -178.41(17)
C12 C14 C16 C13 1.3(3)
C11 O2 C18 C25 -175.9(2)
C8 O3 C19 C17 -176.94(16)
C21 C17 C19 O3 121.9(2)
C26 C17 C19 O3 -57.2(3)
C26 C17 C21 C24 -2.0(4)
C19 C17 C21 C24 178.9(2)
C24 C22 C23 C26 -1.6(6)
C23 C22 C24 C21 -0.2(6)
C17 C21 C24 C22 2.1(5)
C21 C17 C26 C23 0.2(4)
C19 C17 C26 C23 179.3(3)
C22 C23 C26 C17 1.6(5)
